data_4125658
loop_
_publ_author_name
'Jie, Kecheng'
'Liu, Ming'
'Zhou, Yujuan'
'Little, Marc A.'
'Bonakala, Satyanarayana'
'Chong, Samantha Y.'
'Stephenson, Andrew'
'Chen, Linjiang'
'Huang, Feihe'
'Cooper, Andrew I.'

_publ_section_title
;
 Styrene Purification by Guest-Induced Restructuring of Pillar[6]arene.
;
_journal_issue 8
_journal_name_full 'Journal of the American Chemical Society'
_journal_page_first 2908
_journal_page_last 2911
_journal_paper_doi 10.1021/jacs.6b13300
_journal_volume 139
_journal_year 2017
_chemical_formula_moiety 'C66 H84 O12, C8 H10'
_chemical_formula_sum 'C74 H94 O12'
_chemical_formula_weight 1175.49
_space_group_crystal_system monoclinic
_space_group_IT_number 14
_space_group_name_Hall '-P 2yn'
_space_group_name_H-M_alt 'P 1 21/n 1'
_symmetry_space_group_name_Hall '-P 2yn'
_symmetry_space_group_name_H-M 'P 1 21/n 1'
_atom_sites_solution_hydrogens geom
_audit_creation_date 2016-03-01
_audit_creation_method
;
Olex2 1.2-beta
(compiled 2016.02.19 svn.r3266 for OlexSys, GUI svn.r5155)
;
_cell_angle_alpha 90
_cell_angle_beta 91.391(3)
_cell_angle_gamma 90
_cell_formula_units_Z 2
_cell_length_a 11.6120(6)
_cell_length_b 12.9629(6)
_cell_length_c 22.2541(11)
_cell_measurement_reflns_used 9893
_cell_measurement_temperature 240
_cell_measurement_theta_max 73.886
_cell_measurement_theta_min 3.950
_cell_volume 3348.8(3)
_computing_cell_refinement 'SAINT v8.34A (Bruker, 2013)'
_computing_data_collection
;
CrystalClear-SM Expert 2.0 r7 (Rigaku, 2011)
;
_computing_data_reduction 'SAINT v8.34A (Bruker, 2013)'
_computing_molecular_graphics 'Olex2 (Dolomanov et al., 2009)'
_computing_publication_material 'Olex2 (Dolomanov et al., 2009)'
_computing_structure_refinement 'ShelXL (Sheldrick, 2015)'
_diffrn_ambient_temperature 240.0
_diffrn_detector 'PHOTON 100 CMOS detector'
_diffrn_detector_area_resol_mean 10.42
_diffrn_detector_type 'PHOTON 100 CMOS detector'
_diffrn_measured_fraction_theta_full 0.985
_diffrn_measured_fraction_theta_max 0.984
_diffrn_measurement_device 'KAPPA four-circle diffractometer'
_diffrn_measurement_device_type 'Bruker D8 Venture with PHOTON 100 detector'
_diffrn_measurement_method '\w and \f scans'
_diffrn_measurement_specimen_support 'Mitegen 50um'
_diffrn_radiation_monochromator 'mirror optics'
_diffrn_radiation_probe x-ray
_diffrn_radiation_type CuK\a
_diffrn_radiation_wavelength 1.54178
_diffrn_reflns_av_R_equivalents 0.0382
_diffrn_reflns_av_unetI/netI 0.0294
_diffrn_reflns_Laue_measured_fraction_full 0.985
_diffrn_reflns_Laue_measured_fraction_max 0.984
_diffrn_reflns_limit_h_max 14
_diffrn_reflns_limit_h_min -12
_diffrn_reflns_limit_k_max 16
_diffrn_reflns_limit_k_min -15
_diffrn_reflns_limit_l_max 27
_diffrn_reflns_limit_l_min -27
_diffrn_reflns_number 43349
_diffrn_reflns_point_group_measured_fraction_full 0.985
_diffrn_reflns_point_group_measured_fraction_max 0.984
_diffrn_reflns_theta_full 74.400
_diffrn_reflns_theta_max 74.463
_diffrn_reflns_theta_min 3.947
_diffrn_source 'microfocus sealed X-ray tube'
_diffrn_source_current 24.0
_diffrn_source_power 1.2
_diffrn_source_target Mo
_diffrn_source_type 'Incoatec I\ms'
_diffrn_source_voltage 50.0
_diffrn_standards_number 0
_exptl_absorpt_coefficient_mu 0.619
_exptl_absorpt_correction_T_max 0.7538
_exptl_absorpt_correction_T_min 0.6921
_exptl_absorpt_correction_type multi-scan
_exptl_absorpt_process_details
;
SADABS-2014/5 (Bruker,2014/5) was used for absorption correction.
wR2(int) was 0.0818 before and 0.0575 after correction.
The Ratio of minimum to maximum transmission is 0.9181.
The \l/2 correction factor is Not present.
;
_exptl_crystal_colour colourless
_exptl_crystal_colour_primary colourless
_exptl_crystal_density_diffrn 1.166
_exptl_crystal_description needle
_exptl_crystal_F_000 1268
_exptl_crystal_size_max 0.32
_exptl_crystal_size_mid 0.132
_exptl_crystal_size_min 0.092
_refine_diff_density_max 0.352
_refine_diff_density_min -0.474
_refine_diff_density_rms 0.044
_refine_ls_extinction_method none
_refine_ls_goodness_of_fit_ref 1.041
_refine_ls_hydrogen_treatment constr
_refine_ls_matrix_type full
_refine_ls_number_parameters 434
_refine_ls_number_reflns 6740
_refine_ls_number_restraints 60
_refine_ls_restrained_S_all 1.066
_refine_ls_R_factor_all 0.0765
_refine_ls_R_factor_gt 0.0586
_refine_ls_shift/su_max 0.001
_refine_ls_shift/su_mean 0.000
_refine_ls_structure_factor_coef Fsqd
_refine_ls_weighting_details 'w=1/[\s^2^(Fo^2^)+(0.0757P)^2^+1.4446P] where P=(Fo^2^+2Fc^2^)/3'
_refine_ls_weighting_scheme calc
_refine_ls_wR_factor_gt 0.1506
_refine_ls_wR_factor_ref 0.1663
_reflns_Friedel_coverage 0.000
_reflns_number_gt 5161
_reflns_number_total 6740
_reflns_threshold_expression 'I > 2\s(I)'
_cod_data_source_file ja6b13300_si_005.cif
_cod_data_source_block pillar6arene_ethylbenzene_240k
_cod_database_code 4125658
_shelx_space_group_comment
;
The symmetry employed for this shelxl refinement is uniquely defined
by the following loop, which should always be used as a source of
symmetry information in preference to the above space-group names.
They are only intended as comments.
;
_olex2_refinement_description
;
1. Fixed Uiso
 At 1.2 times of:
  All C(H) groups, All C(H,H) groups, All C(H,H,H,H) groups
 At 1.5 times of:
  All C(H,H,H) groups
2. Restrained distances
 C37-C36 = C38-C37 = C38-C36_$1
 1.39 with sigma of 0.001
 C13-C12 \\sim C13-C12B
 with sigma of 0.02
 O4-C20 \\sim O4-C22
 with sigma of 0.02
 C21-C20 \\sim C23-C22
 with sigma of 0.02
3. Rigid body (RIGU) restrains
 O3, C13, C12, C12B
 with sigma for 1-2 distances of 0.004 and sigma for 1-3 distances of 0.004
 C40, C36, C37, C38, C39
 with sigma for 1-2 distances of 0.004 and sigma for 1-3 distances of 0.004
 O4, C22, C23, C20, C21
 with sigma for 1-2 distances of 0.004 and sigma for 1-3 distances of 0.004
4. Others
 Sof(H13C)=Sof(H13D)=Sof(C12B)=Sof(H12D)=Sof(H12E)=Sof(H12F)=1-FVAR(1)
 Sof(C12)=Sof(H12A)=Sof(H12B)=Sof(H12C)=Sof(H13A)=Sof(H13B)=FVAR(1)
 Fixed Sof: C20(0.5) H20A(0.5) H20B(0.5) C21(0.5) H21A(0.5) H21B(0.5)
 H21C(0.5) C22(0.5) H22A(0.5) H22B(0.5) C23(0.5) H23A(0.5) H23B(0.5) H23C(0.5)
 H38(0.5) C39(0.5) H39A(0.5) H39B(0.5) C40(0.5) H40A(0.5) H40B(0.5) H40C(0.5)
5.a Secondary CH2 refined with riding coordinates:
 C2(H2A,H2B), C9(H9A,H9B), C11(H11A,H11B), C13(H13A,H13B), C13(H13C,H13D),
 C24(H24A,H24B), C31(H31A,H31B), C33(H33A,H33B), C34(H34A,H34B), C20(H20A,H20B),
  C22(H22A,H22B), C39(H39A,H39B)
5.b Aromatic/amide H refined with riding coordinates:
 C5(H5), C8(H8), C15(H15), C18(H18), C27(H27), C30(H30), C36(H36), C37(H37),
 C38(H38)
5.c Idealised Me refined as rotating group:
 C1(H1A,H1B,H1C), C10(H10A,H10B,H10C), C12(H12A,H12B,H12C), C32(H32A,H32B,
 H32C), C35(H35A,H35B,H35C), C21(H21A,H21B,H21C), C23(H23A,H23B,H23C), C40(H40A,
 H40B,H40C), C12B(H12D,H12E,H12F)
;
_plat410_alert_2_b
;
Problem:  Short Intra H...H Contact H15 .. H13C .. 1.88 Ang.
Response: H-atoms were therefore placed in estimated positions and refined 
using the riding model. The estimated positions of the H-atoms for the 
disordered EtP6 -CH2-CH3 groups are unlikely to be correct. This resulted 
in an unlikely close intramolecular H-H contacts between one of the -CH2- 
H-atoms and one aryl -C-H H-atom 
;
_shelx_shelxl_version_number 2014/7
_olex2_submission_special_instructions 'No special instructions were received'

loop_
_space_group_symop_operation_xyz
'x, y, z'
'-x+1/2, y+1/2, -z+1/2'
'-x, -y, -z'
'x-1/2, -y-1/2, z-1/2'

loop_
_atom_site_label
_atom_site_type_symbol
_atom_site_fract_x
_atom_site_fract_y
_atom_site_fract_z
_atom_site_U_iso_or_equiv
_atom_site_adp_type
_atom_site_occupancy
_atom_site_site_symmetry_order
_atom_site_calc_flag
_atom_site_refinement_flags_posn
_atom_site_refinement_flags_adp
_atom_site_refinement_flags_occupancy
_atom_site_disorder_assembly
_atom_site_disorder_group
O1 O 1.06563(11) 0.76204(11) 0.37411(6) 0.0523(3) Uani 1 1 d . . . . .
O2 O 0.64131(12) 0.60457(12) 0.43492(6) 0.0567(4) Uani 1 1 d . . . . .
O3 O 1.13029(18) 0.65863(16) 0.67077(8) 0.0942(7) Uani 1 1 d . U . . .
O4 O 0.68946(14) 0.71855(15) 0.58110(10) 0.0910(7) Uani 1 1 d D U . . .
O5 O 1.26702(11) 1.07092(10) 0.69154(6) 0.0499(3) Uani 1 1 d . . . . .
O6 O 0.83263(14) 0.94215(10) 0.75431(8) 0.0659(5) Uani 1 1 d . . . . .
C1 C 1.2557(2) 0.8206(3) 0.38889(15) 0.1059(12) Uani 1 1 d . . . . .
H1A H 1.2747 0.7839 0.3525 0.159 Uiso 1 1 calc GR . . . .
H1B H 1.3217 0.8202 0.4165 0.159 Uiso 1 1 calc GR . . . .
H1C H 1.2352 0.8913 0.3790 0.159 Uiso 1 1 calc GR . . . .
C2 C 1.15512(18) 0.7683(2) 0.41804(12) 0.0706(7) Uani 1 1 d . . . . .
H2A H 1.1771 0.6992 0.4319 0.085 Uiso 1 1 calc R . . . .
H2B H 1.1300 0.8085 0.4527 0.085 Uiso 1 1 calc R . . . .
C3 C 0.96123(15) 0.72356(13) 0.39115(8) 0.0400(4) Uani 1 1 d . . . . .
C4 C 0.87148(16) 0.73130(12) 0.34862(8) 0.0389(4) Uani 1 1 d . . . . .
C5 C 0.76416(17) 0.69290(13) 0.36367(8) 0.0435(4) Uani 1 1 d . . . . .
H5 H 0.7024 0.6986 0.3358 0.052 Uiso 1 1 calc R . . . .
C1AA C 0.74557(16) 0.64614(13) 0.41896(8) 0.0423(4) Uani 1 1 d . . . . .
C7 C 0.83579(15) 0.63670(12) 0.46098(8) 0.0387(4) Uani 1 1 d . . . . .
C8 C 0.94266(15) 0.67692(13) 0.44623(8) 0.0413(4) Uani 1 1 d . . . . .
H8 H 1.0041 0.6724 0.4744 0.050 Uiso 1 1 calc R . . . .
C9 C 0.54642(19) 0.6137(2) 0.39381(11) 0.0641(6) Uani 1 1 d . . . . .
H9A H 0.5638 0.5791 0.3559 0.077 Uiso 1 1 calc R . . . .
H9B H 0.5307 0.6866 0.3853 0.077 Uiso 1 1 calc R . . . .
C10 C 0.4439(2) 0.5646(2) 0.42153(13) 0.0796(8) Uani 1 1 d . . . . .
H10A H 0.3779 0.5700 0.3941 0.119 Uiso 1 1 calc GR . . . .
H10B H 0.4271 0.5994 0.4589 0.119 Uiso 1 1 calc GR . . . .
H10C H 0.4601 0.4924 0.4296 0.119 Uiso 1 1 calc GR . . . .
C11 C 0.82113(18) 0.57908(13) 0.51990(8) 0.0454(4) Uani 1 1 d . . . . .
H11A H 0.7390 0.5653 0.5250 0.054 Uiso 1 1 calc R . . . .
H11B H 0.8604 0.5124 0.5172 0.054 Uiso 1 1 calc R . . . .
C12 C 1.2509(4) 0.6565(5) 0.5899(2) 0.134(2) Uani 0.856(7) 1 d D U P A 1
H12A H 1.1861 0.6794 0.5650 0.201 Uiso 0.856(7) 1 calc GR . P A 1
H12B H 1.3003 0.6125 0.5664 0.201 Uiso 0.856(7) 1 calc GR . P A 1
H12C H 1.2944 0.7158 0.6042 0.201 Uiso 0.856(7) 1 calc GR . P A 1
C13 C 1.2109(3) 0.6015(3) 0.63849(18) 0.1136(13) Uani 1 1 d D U . . .
H13A H 1.2760 0.5833 0.6653 0.136 Uiso 0.856(7) 1 calc R . P A 1
H13B H 1.1751 0.5374 0.6242 0.136 Uiso 0.856(7) 1 calc R . P A 1
H13C H 1.1821 0.5955 0.5969 0.136 Uiso 0.144(7) 1 calc R . P A 2
H13D H 1.2138 0.5317 0.6553 0.136 Uiso 0.144(7) 1 calc R . P A 2
C14 C 1.0209(2) 0.67096(15) 0.64730(9) 0.0537(5) Uani 1 1 d . . . . .
C15 C 0.97782(19) 0.61930(14) 0.59683(8) 0.0510(5) Uani 1 1 d . . . . .
H15 H 1.0255 0.5722 0.5771 0.061 Uiso 1 1 calc R . . . .
C16 C 0.86699(17) 0.63520(13) 0.57478(8) 0.0431(4) Uani 1 1 d . . . . .
C17 C 0.79792(18) 0.70445(14) 0.60541(10) 0.0523(5) Uani 1 1 d . . . . .
C18 C 0.8388(2) 0.75264(14) 0.65735(10) 0.0567(6) Uani 1 1 d . . . . .
H18 H 0.7897 0.7969 0.6783 0.068 Uiso 1 1 calc R . . . .
C19 C 0.94985(19) 0.73711(12) 0.67907(8) 0.0469(5) Uani 1 1 d . . . . .
C24 C 0.9934(2) 0.78825(13) 0.73654(8) 0.0539(5) Uani 1 1 d . . . . .
H24A H 1.0626 0.7520 0.7511 0.065 Uiso 1 1 calc R . . . .
H24B H 0.9347 0.7812 0.7672 0.065 Uiso 1 1 calc R . . . .
C25 C 1.02174(19) 0.90189(13) 0.72905(7) 0.0453(4) Uani 1 1 d . . . . .
C26 C 0.93929(18) 0.97748(13) 0.73885(8) 0.0470(5) Uani 1 1 d . . . . .
C27 C 0.96847(18) 1.08146(13) 0.73326(8) 0.0457(4) Uani 1 1 d . . . . .
H27 H 0.9125 1.1320 0.7405 0.055 Uiso 1 1 calc R . . . .
C28 C 1.07758(16) 1.11188(12) 0.71736(7) 0.0397(4) Uani 1 1 d . . . . .
C29 C 1.16005(16) 1.03574(13) 0.70713(8) 0.0412(4) Uani 1 1 d . . . . .
C30 C 1.13173(18) 0.93206(13) 0.71340(8) 0.0444(4) Uani 1 1 d . . . . .
H30 H 1.1881 0.8815 0.7069 0.053 Uiso 1 1 calc R . . . .
C31 C 1.10896(17) 1.22550(12) 0.71363(8) 0.0419(4) Uani 1 1 d . . . . .
H31A H 1.0473 1.2655 0.7319 0.050 Uiso 1 1 calc R . . . .
H31B H 1.1792 1.2367 0.7381 0.050 Uiso 1 1 calc R . . . .
C32 C 1.4579(2) 1.0551(2) 0.66046(17) 0.0887(9) Uani 1 1 d . . . . .
H32A H 1.4371 1.0949 0.6249 0.133 Uiso 1 1 calc GR . . . .
H32B H 1.5183 1.0065 0.6509 0.133 Uiso 1 1 calc GR . . . .
H32C H 1.4852 1.1013 0.6920 0.133 Uiso 1 1 calc GR . . . .
C33 C 1.35436(19) 0.99733(17) 0.68141(13) 0.0662(6) Uani 1 1 d . . . . .
H33A H 1.3286 0.9476 0.6508 0.079 Uiso 1 1 calc R . . . .
H33B H 1.3732 0.9598 0.7186 0.079 Uiso 1 1 calc R . . . .
C34 C 0.7468(2) 1.01343(16) 0.77139(11) 0.0600(6) Uani 1 1 d . . . . .
H34A H 0.7277 1.0603 0.7380 0.072 Uiso 1 1 calc R . . . .
H34B H 0.7741 1.0545 0.8059 0.072 Uiso 1 1 calc R . . . .
C35 C 0.6437(2) 0.95160(19) 0.78764(14) 0.0805(8) Uani 1 1 d . . . . .
H35A H 0.6193 0.9095 0.7536 0.121 Uiso 1 1 calc GR . . . .
H35B H 0.5816 0.9977 0.7983 0.121 Uiso 1 1 calc GR . . . .
H35C H 0.6630 0.9075 0.8216 0.121 Uiso 1 1 calc GR . . . .
C20 C 0.6224(5) 0.7794(6) 0.6198(4) 0.094(2) Uani 0.5 1 d D U P B 1
H20A H 0.6540 0.8490 0.6250 0.113 Uiso 0.5 1 calc R . P B 1
H20B H 0.6131 0.7468 0.6591 0.113 Uiso 0.5 1 calc R . P B 1
C21 C 0.5126(7) 0.7792(9) 0.5829(7) 0.182(6) Uani 0.5 1 d D U P B 1
H21A H 0.5271 0.8067 0.5432 0.274 Uiso 0.5 1 calc GR . P B 1
H21B H 0.4558 0.8217 0.6024 0.274 Uiso 0.5 1 calc GR . P B 1
H21C H 0.4839 0.7092 0.5792 0.274 Uiso 0.5 1 calc GR . P B 1
C22 C 0.6213(6) 0.8138(6) 0.5876(3) 0.079(2) Uani 0.5 1 d D U P B 2
H22A H 0.6740 0.8729 0.5884 0.095 Uiso 0.5 1 calc R . P B 2
H22B H 0.5828 0.8118 0.6263 0.095 Uiso 0.5 1 calc R . P B 2
C23 C 0.5311(7) 0.8307(8) 0.5380(4) 0.107(3) Uani 0.5 1 d D U P B 2
H23A H 0.5685 0.8516 0.5015 0.161 Uiso 0.5 1 calc GR . P B 2
H23B H 0.4780 0.8842 0.5501 0.161 Uiso 0.5 1 calc GR . P B 2
H23C H 0.4890 0.7670 0.5308 0.161 Uiso 0.5 1 calc GR . P B 2
C36 C 1.0579(5) 0.9780(4) 0.55512(19) 0.162(2) Uani 1 1 d D U . . .
H36 H 1.0952 0.9624 0.5920 0.194 Uiso 1 1 calc R . . . .
C37 C 0.9521(4) 0.9346(3) 0.53953(19) 0.1376(16) Uani 1 1 d D U . . .
H37 H 0.9183 0.8890 0.5668 0.165 Uiso 1 1 calc R . . . .
C38 C 0.8936(4) 0.9548(3) 0.4857(2) 0.1365(15) Uani 1 1 d D U . . .
H38 H 0.8221 0.9235 0.4770 0.164 Uiso 0.5 1 calc R . P C 2
C39 C 0.7858(9) 0.9237(8) 0.4730(5) 0.160(4) Uani 0.5 1 d . U P D 1
H39A H 0.7736 0.8575 0.4932 0.192 Uiso 0.5 1 calc R . P D 1
H39B H 0.7788 0.9113 0.4296 0.192 Uiso 0.5 1 calc R . P D 1
C40 C 0.6956(9) 0.9927(9) 0.4897(5) 0.168(4) Uani 0.5 1 d . U P D 1
H40A H 0.6221 0.9657 0.4753 0.253 Uiso 0.5 1 calc GR . P D 1
H40B H 0.7086 1.0599 0.4719 0.253 Uiso 0.5 1 calc GR . P D 1
H40C H 0.6952 0.9992 0.5331 0.253 Uiso 0.5 1 calc GR . P D 1
C12B C 1.3377(12) 0.6441(17) 0.6371(8) 0.097(6) Uani 0.144(7) 1 d D U P A 2
H12D H 1.3364 0.7156 0.6243 0.145 Uiso 0.144(7) 1 calc GR . P A 2
H12E H 1.3820 0.6036 0.6093 0.145 Uiso 0.144(7) 1 calc GR . P A 2
H12F H 1.3728 0.6394 0.6770 0.145 Uiso 0.144(7) 1 calc GR . P A 2

loop_
_atom_site_aniso_label
_atom_site_aniso_U_11
_atom_site_aniso_U_22
_atom_site_aniso_U_33
_atom_site_aniso_U_23
_atom_site_aniso_U_13
_atom_site_aniso_U_12
O1 0.0433(7) 0.0561(8) 0.0581(8) 0.0123(6) 0.0149(6) 0.0000(6)
O2 0.0515(8) 0.0667(9) 0.0521(8) 0.0114(7) 0.0038(6) -0.0196(7)
O3 0.1085(15) 0.0957(13) 0.0766(12) -0.0441(10) -0.0347(10) 0.0560(12)
O4 0.0497(9) 0.0813(12) 0.1425(18) -0.0555(12) 0.0126(10) -0.0015(8)
O5 0.0507(8) 0.0362(6) 0.0630(8) 0.0004(6) 0.0059(6) 0.0052(5)
O6 0.0803(10) 0.0327(7) 0.0866(11) -0.0122(7) 0.0431(9) -0.0094(7)
C1 0.0517(15) 0.161(3) 0.106(2) 0.048(2) 0.0058(14) -0.0233(17)
C2 0.0416(11) 0.0950(18) 0.0754(16) 0.0244(13) 0.0047(10) -0.0050(11)
C3 0.0427(9) 0.0297(8) 0.0482(10) 0.0015(7) 0.0140(8) 0.0031(7)
C4 0.0523(10) 0.0229(7) 0.0420(9) -0.0007(6) 0.0119(8) 0.0019(7)
C5 0.0503(10) 0.0338(8) 0.0467(10) 0.0011(7) 0.0060(8) -0.0039(7)
C1AA 0.0474(10) 0.0320(8) 0.0480(10) -0.0010(7) 0.0111(8) -0.0059(7)
C7 0.0491(10) 0.0261(7) 0.0414(9) -0.0021(7) 0.0108(7) -0.0012(7)
C8 0.0446(10) 0.0343(8) 0.0453(10) 0.0020(7) 0.0080(7) 0.0033(7)
C9 0.0520(12) 0.0764(15) 0.0638(13) 0.0159(11) 0.0001(10) -0.0139(11)
C10 0.0539(13) 0.105(2) 0.0802(17) 0.0214(15) 0.0004(12) -0.0212(13)
C11 0.0617(12) 0.0310(8) 0.0441(10) 0.0016(7) 0.0118(8) -0.0056(8)
C12 0.113(4) 0.165(5) 0.126(4) -0.049(3) 0.014(3) 0.012(3)
C13 0.102(2) 0.117(3) 0.120(3) -0.064(2) -0.030(2) 0.060(2)
C14 0.0825(15) 0.0369(9) 0.0415(10) -0.0039(8) 0.0018(9) 0.0152(9)
C15 0.0766(14) 0.0381(9) 0.0386(9) -0.0046(7) 0.0080(9) 0.0172(9)
C16 0.0614(12) 0.0276(8) 0.0411(9) 0.0017(7) 0.0167(8) -0.0030(7)
C17 0.0529(12) 0.0384(10) 0.0667(13) -0.0094(9) 0.0226(9) -0.0089(8)
C18 0.0711(14) 0.0350(9) 0.0656(13) -0.0146(9) 0.0339(11) -0.0082(9)
C19 0.0787(14) 0.0228(8) 0.0400(9) 0.0007(7) 0.0198(9) -0.0040(8)
C24 0.0985(16) 0.0260(8) 0.0380(9) -0.0003(7) 0.0189(10) -0.0029(9)
C25 0.0789(13) 0.0264(8) 0.0311(8) -0.0019(6) 0.0125(8) -0.0015(8)
C26 0.0684(12) 0.0309(8) 0.0426(9) -0.0047(7) 0.0215(9) -0.0062(8)
C27 0.0648(12) 0.0275(8) 0.0456(10) -0.0037(7) 0.0193(9) 0.0019(8)
C28 0.0595(11) 0.0260(8) 0.0341(8) -0.0009(6) 0.0105(7) 0.0002(7)
C29 0.0564(11) 0.0335(8) 0.0338(8) -0.0001(7) 0.0045(7) 0.0027(7)
C30 0.0681(12) 0.0300(8) 0.0353(9) 0.0001(7) 0.0072(8) 0.0087(8)
C31 0.0576(11) 0.0274(8) 0.0414(9) -0.0020(7) 0.0117(8) -0.0012(7)
C32 0.0535(14) 0.0632(15) 0.150(3) -0.0339(17) 0.0154(15) 0.0013(11)
C33 0.0525(12) 0.0454(11) 0.1006(18) -0.0145(11) -0.0010(12) 0.0091(9)
C34 0.0758(15) 0.0385(10) 0.0669(13) -0.0029(9) 0.0284(11) 0.0007(9)
C35 0.0814(17) 0.0550(13) 0.108(2) -0.0025(13) 0.0498(16) -0.0020(12)
C20 0.044(3) 0.072(4) 0.166(7) -0.040(5) 0.018(4) 0.004(3)
C21 0.055(4) 0.152(9) 0.337(15) -0.134(10) -0.046(7) 0.040(5)
C22 0.059(3) 0.088(5) 0.089(4) -0.022(3) -0.002(3) 0.022(3)
C23 0.079(4) 0.125(7) 0.116(5) -0.025(4) -0.029(4) 0.041(4)
C36 0.224(6) 0.165(5) 0.096(3) 0.017(3) 0.000(3) -0.042(4)
C37 0.196(5) 0.111(3) 0.106(3) 0.043(2) 0.007(3) -0.015(3)
C38 0.156(4) 0.100(3) 0.154(4) -0.016(3) 0.008(3) 0.013(3)
C39 0.150(6) 0.126(7) 0.203(10) -0.091(7) -0.037(6) 0.030(5)
C40 0.171(8) 0.157(9) 0.174(9) -0.071(8) -0.037(7) 0.053(6)
C12B 0.093(7) 0.131(14) 0.065(11) -0.056(9) -0.031(6) 0.057(6)

loop_
_atom_type_symbol
_atom_type_description
_atom_type_scat_dispersion_real
_atom_type_scat_dispersion_imag
_atom_type_scat_source
C C 0.0181 0.0091 'International Tables Vol C Tables 4.2.6.8 and 6.1.1.4'
H H 0.0000 0.0000 'International Tables Vol C Tables 4.2.6.8 and 6.1.1.4'
O O 0.0492 0.0322 'International Tables Vol C Tables 4.2.6.8 and 6.1.1.4'

loop_
_geom_angle_atom_site_label_1
_geom_angle_atom_site_label_2
_geom_angle_atom_site_label_3
_geom_angle
_geom_angle_site_symmetry_1
_geom_angle_site_symmetry_3
C3 O1 C2 118.02(15) . .
C1AA O2 C9 118.29(15) . .
C14 O3 C13 119.3(2) . .
C17 O4 C20 110.4(4) . .
C17 O4 C22 124.2(3) . .
C29 O5 C33 118.16(15) . .
C26 O6 C34 119.63(15) . .
H1A C1 H1B 109.5 . .
H1A C1 H1C 109.5 . .
H1B C1 H1C 109.5 . .
C2 C1 H1A 109.5 . .
C2 C1 H1B 109.5 . .
C2 C1 H1C 109.5 . .
O1 C2 C1 107.0(2) . .
O1 C2 H2A 110.3 . .
O1 C2 H2B 110.3 . .
C1 C2 H2A 110.3 . .
C1 C2 H2B 110.3 . .
H2A C2 H2B 108.6 . .
O1 C3 C4 115.90(15) . .
O1 C3 C8 124.01(17) . .
C8 C3 C4 120.07(16) . .
C3 C4 C31 121.38(16) . 3_776
C5 C4 C3 118.05(16) . .
C5 C4 C31 120.47(17) . 3_776
C4 C5 H5 119.1 . .
C4 C5 C1AA 121.83(18) . .
C1AA C5 H5 119.1 . .
O2 C1AA C5 123.57(17) . .
O2 C1AA C7 116.32(15) . .
C7 C1AA C5 120.08(16) . .
C1AA C7 C11 121.57(16) . .
C8 C7 C1AA 117.96(16) . .
C8 C7 C11 120.38(17) . .
C3 C8 C7 121.98(17) . .
C3 C8 H8 119.0 . .
C7 C8 H8 119.0 . .
O2 C9 H9A 110.1 . .
O2 C9 H9B 110.1 . .
O2 C9 C10 108.17(18) . .
H9A C9 H9B 108.4 . .
C10 C9 H9A 110.1 . .
C10 C9 H9B 110.1 . .
C9 C10 H10A 109.5 . .
C9 C10 H10B 109.5 . .
C9 C10 H10C 109.5 . .
H10A C10 H10B 109.5 . .
H10A C10 H10C 109.5 . .
H10B C10 H10C 109.5 . .
C7 C11 H11A 108.6 . .
C7 C11 H11B 108.6 . .
H11A C11 H11B 107.6 . .
C16 C11 C7 114.60(14) . .
C16 C11 H11A 108.6 . .
C16 C11 H11B 108.6 . .
H12A C12 H12B 109.5 . .
H12A C12 H12C 109.5 . .
H12B C12 H12C 109.5 . .
C13 C12 H12A 109.5 . .
C13 C12 H12B 109.5 . .
C13 C12 H12C 109.5 . .
O3 C13 H13A 109.3 . .
O3 C13 H13B 109.3 . .
O3 C13 H13C 107.9 . .
O3 C13 H13D 107.9 . .
O3 C13 C12B 117.4(7) . .
C12 C13 O3 111.6(4) . .
C12 C13 H13A 109.3 . .
C12 C13 H13B 109.3 . .
H13A C13 H13B 108.0 . .
H13C C13 H13D 107.2 . .
C12B C13 H13C 107.9 . .
C12B C13 H13D 107.9 . .
O3 C14 C15 124.30(18) . .
O3 C14 C19 115.65(18) . .
C15 C14 C19 120.0(2) . .
C14 C15 H15 119.0 . .
C16 C15 C14 121.94(17) . .
C16 C15 H15 119.0 . .
C15 C16 C11 121.56(16) . .
C15 C16 C17 117.69(18) . .
C17 C16 C11 120.74(19) . .
O4 C17 C16 115.29(19) . .
O4 C17 C18 124.15(18) . .
C18 C17 C16 120.6(2) . .
C17 C18 H18 119.2 . .
C19 C18 C17 121.58(18) . .
C19 C18 H18 119.2 . .
C14 C19 C24 120.5(2) . .
C18 C19 C14 118.13(18) . .
C18 C19 C24 121.37(17) . .
C19 C24 H24A 108.9 . .
C19 C24 H24B 108.9 . .
C19 C24 C25 113.58(15) . .
H24A C24 H24B 107.7 . .
C25 C24 H24A 108.9 . .
C25 C24 H24B 108.9 . .
C26 C25 C24 120.91(18) . .
C30 C25 C24 120.26(17) . .
C30 C25 C26 118.81(16) . .
O6 C26 C25 115.67(15) . .
O6 C26 C27 124.55(17) . .
C25 C26 C27 119.78(18) . .
C26 C27 H27 119.2 . .
C28 C27 C26 121.64(17) . .
C28 C27 H27 119.2 . .
C27 C28 C29 118.46(15) . .
C27 C28 C31 120.88(15) . .
C29 C28 C31 120.61(16) . .
O5 C29 C28 115.69(15) . .
O5 C29 C30 124.23(16) . .
C30 C29 C28 120.08(17) . .
C25 C30 C29 121.22(17) . .
C25 C30 H30 119.4 . .
C29 C30 H30 119.4 . .
C4 C31 C28 116.69(14) 3_776 .
C4 C31 H31A 108.1 3_776 .
C4 C31 H31B 108.1 3_776 .
C28 C31 H31A 108.1 . .
C28 C31 H31B 108.1 . .
H31A C31 H31B 107.3 . .
H32A C32 H32B 109.5 . .
H32A C32 H32C 109.5 . .
H32B C32 H32C 109.5 . .
C33 C32 H32A 109.5 . .
C33 C32 H32B 109.5 . .
C33 C32 H32C 109.5 . .
O5 C33 C32 107.21(18) . .
O5 C33 H33A 110.3 . .
O5 C33 H33B 110.3 . .
C32 C33 H33A 110.3 . .
C32 C33 H33B 110.3 . .
H33A C33 H33B 108.5 . .
O6 C34 H34A 110.4 . .
O6 C34 H34B 110.4 . .
O6 C34 C35 106.77(17) . .
H34A C34 H34B 108.6 . .
C35 C34 H34A 110.4 . .
C35 C34 H34B 110.4 . .
C34 C35 H35A 109.5 . .
C34 C35 H35B 109.5 . .
C34 C35 H35C 109.5 . .
H35A C35 H35B 109.5 . .
H35A C35 H35C 109.5 . .
H35B C35 H35C 109.5 . .
O4 C20 H20A 112.2 . .
O4 C20 H20B 112.2 . .
O4 C20 C21 98.0(6) . .
H20A C20 H20B 109.8 . .
C21 C20 H20A 112.2 . .
C21 C20 H20B 112.2 . .
C20 C21 H21A 109.5 . .
C20 C21 H21B 109.5 . .
C20 C21 H21C 109.5 . .
H21A C21 H21B 109.5 . .
H21A C21 H21C 109.5 . .
H21B C21 H21C 109.5 . .
O4 C22 H22A 108.7 . .
O4 C22 H22B 108.7 . .
O4 C22 C23 114.3(6) . .
H22A C22 H22B 107.6 . .
C23 C22 H22A 108.7 . .
C23 C22 H22B 108.7 . .
C22 C23 H23A 109.5 . .
C22 C23 H23B 109.5 . .
C22 C23 H23C 109.5 . .
H23A C23 H23B 109.5 . .
H23A C23 H23C 109.5 . .
H23B C23 H23C 109.5 . .
C37 C36 H36 121.3 . .
C37 C36 C38 117.5(4) . 3_776
C38 C36 H36 121.3 3_776 .
C36 C37 H37 118.3 . .
C36 C37 C38 123.4(4) . .
C38 C37 H37 118.3 . .
C36 C38 H38 120.5 3_776 .
C37 C38 C36 119.1(4) . 3_776
C37 C38 H38 120.5 . .
C39 C38 C36 116.3(7) . 3_776
C39 C38 C37 124.1(7) . .
C38 C39 H39A 108.2 . .
C38 C39 H39B 108.2 . .
C38 C39 C40 116.3(8) . .
H39A C39 H39B 107.4 . .
C40 C39 H39A 108.2 . .
C40 C39 H39B 108.2 . .
C39 C40 H40A 109.5 . .
C39 C40 H40B 109.5 . .
C39 C40 H40C 109.5 . .
H40A C40 H40B 109.5 . .
H40A C40 H40C 109.5 . .
H40B C40 H40C 109.5 . .
C13 C12B H12D 109.5 . .
C13 C12B H12E 109.5 . .
C13 C12B H12F 109.5 . .
H12D C12B H12E 109.5 . .
H12D C12B H12F 109.5 . .
H12E C12B H12F 109.5 . .

loop_
_geom_bond_atom_site_label_1
_geom_bond_atom_site_label_2
_geom_bond_distance
_geom_bond_site_symmetry_2
O1 C2 1.412(3) .
O1 C3 1.373(2) .
O2 C1AA 1.380(2) .
O2 C9 1.420(3) .
O3 C13 1.405(3) .
O3 C14 1.371(3) .
O4 C17 1.371(3) .
O4 C20 1.414(6) .
O4 C22 1.476(6) .
O5 C29 1.376(2) .
O5 C33 1.414(2) .
O6 C26 1.372(2) .
O6 C34 1.418(2) .
C1 H1A 0.9700 .
C1 H1B 0.9700 .
C1 H1C 0.9700 .
C1 C2 1.510(3) .
C2 H2A 0.9800 .
C2 H2B 0.9800 .
C3 C4 1.394(3) .
C3 C8 1.388(2) .
C4 C5 1.390(3) .
C4 C31 1.516(2) 3_776
C5 H5 0.9400 .
C5 C1AA 1.393(3) .
C1AA C7 1.393(3) .
C7 C8 1.393(2) .
C7 C11 1.522(2) .
C8 H8 0.9400 .
C9 H9A 0.9800 .
C9 H9B 0.9800 .
C9 C10 1.497(3) .
C10 H10A 0.9700 .
C10 H10B 0.9700 .
C10 H10C 0.9700 .
C11 H11A 0.9800 .
C11 H11B 0.9800 .
C11 C16 1.508(3) .
C12 H12A 0.9700 .
C12 H12B 0.9700 .
C12 H12C 0.9700 .
C12 C13 1.385(6) .
C13 H13A 0.9800 .
C13 H13B 0.9800 .
C13 H13C 0.9800 .
C13 H13D 0.9800 .
C13 C12B 1.573(16) .
C14 C15 1.390(3) .
C14 C19 1.394(3) .
C15 H15 0.9400 .
C15 C16 1.382(3) .
C16 C17 1.393(3) .
C17 C18 1.388(3) .
C18 H18 0.9400 .
C18 C19 1.381(3) .
C19 C24 1.516(3) .
C24 H24A 0.9800 .
C24 H24B 0.9800 .
C24 C25 1.520(2) .
C25 C26 1.391(3) .
C25 C30 1.388(3) .
C26 C27 1.396(2) .
C27 H27 0.9400 .
C27 C28 1.381(3) .
C28 C29 1.398(2) .
C28 C31 1.520(2) .
C29 C30 1.392(2) .
C30 H30 0.9400 .
C31 C4 1.516(2) 3_776
C31 H31A 0.9800 .
C31 H31B 0.9800 .
C32 H32A 0.9700 .
C32 H32B 0.9700 .
C32 H32C 0.9700 .
C32 C33 1.501(4) .
C33 H33A 0.9800 .
C33 H33B 0.9800 .
C34 H34A 0.9800 .
C34 H34B 0.9800 .
C34 C35 1.493(3) .
C35 H35A 0.9700 .
C35 H35B 0.9700 .
C35 H35C 0.9700 .
C20 H20A 0.9800 .
C20 H20B 0.9800 .
C20 C21 1.499(10) .
C21 H21A 0.9700 .
C21 H21B 0.9700 .
C21 H21C 0.9700 .
C22 H22A 0.9800 .
C22 H22B 0.9800 .
C22 C23 1.519(8) .
C23 H23A 0.9700 .
C23 H23B 0.9700 .
C23 H23C 0.9700 .
C36 H36 0.9400 .
C36 C37 1.3869(10) .
C36 C38 1.3883(10) 3_776
C37 H37 0.9400 .
C37 C38 1.3874(10) .
C38 C36 1.3884(10) 3_776
C38 H38 0.9400 .
C38 C39 1.339(10) .
C39 H39A 0.9800 .
C39 H39B 0.9800 .
C39 C40 1.433(12) .
C40 H40A 0.9700 .
C40 H40B 0.9700 .
C40 H40C 0.9700 .
C12B H12D 0.9700 .
C12B H12E 0.9700 .
C12B H12F 0.9700 .

loop_
_geom_torsion_atom_site_label_1
_geom_torsion_atom_site_label_2
_geom_torsion_atom_site_label_3
_geom_torsion_atom_site_label_4
_geom_torsion
_geom_torsion_site_symmetry_1
_geom_torsion_site_symmetry_4
O1 C3 C4 C5 179.67(15) . .
O1 C3 C4 C31 3.2(2) . 3_776
O1 C3 C8 C7 -178.39(16) . .
O2 C1AA C7 C8 179.42(15) . .
O2 C1AA C7 C11 2.8(2) . .
O3 C14 C15 C16 -179.5(2) . .
O3 C14 C19 C18 179.82(19) . .
O3 C14 C19 C24 -1.5(3) . .
O4 C17 C18 C19 -178.6(2) . .
O5 C29 C30 C25 -179.74(16) . .
O6 C26 C27 C28 -179.82(18) . .
C2 O1 C3 C4 171.92(18) . .
C2 O1 C3 C8 -9.6(3) . .
C3 O1 C2 C1 -175.5(2) . .
C3 C4 C5 C1AA -1.1(3) . .
C4 C3 C8 C7 0.0(3) . .
C4 C5 C1AA O2 -178.13(16) . .
C4 C5 C1AA C7 -0.1(3) . .
C5 C1AA C7 C8 1.2(2) . .
C5 C1AA C7 C11 -175.37(16) . .
C1AA O2 C9 C10 -179.1(2) . .
C1AA C7 C8 C3 -1.2(2) . .
C1AA C7 C11 C16 -133.05(18) . .
C7 C11 C16 C15 -92.9(2) . .
C7 C11 C16 C17 87.8(2) . .
C8 C3 C4 C5 1.1(2) . .
C8 C3 C4 C31 -175.37(15) . 3_776
C8 C7 C11 C16 50.4(2) . .
C9 O2 C1AA C5 -2.7(3) . .
C9 O2 C1AA C7 179.13(18) . .
C11 C7 C8 C3 175.42(15) . .
C11 C16 C17 O4 -1.6(3) . .
C11 C16 C17 C18 177.25(17) . .
C13 O3 C14 C15 9.0(4) . .
C13 O3 C14 C19 -173.8(3) . .
C14 O3 C13 C12 74.8(5) . .
C14 O3 C13 C12B 139.1(9) . .
C14 C15 C16 C11 179.80(17) . .
C14 C15 C16 C17 -0.9(3) . .
C14 C19 C24 C25 105.0(2) . .
C15 C14 C19 C18 -2.8(3) . .
C15 C14 C19 C24 175.84(17) . .
C15 C16 C17 O4 179.02(18) . .
C15 C16 C17 C18 -2.1(3) . .
C16 C17 C18 C19 2.6(3) . .
C17 O4 C20 C21 -178.9(7) . .
C17 O4 C22 C23 155.5(5) . .
C17 C18 C19 C14 -0.1(3) . .
C17 C18 C19 C24 -178.74(17) . .
C18 C19 C24 C25 -76.3(2) . .
C19 C14 C15 C16 3.4(3) . .
C19 C24 C25 C26 91.3(2) . .
C19 C24 C25 C30 -90.0(2) . .
C24 C25 C26 O6 -1.1(3) . .
C24 C25 C26 C27 178.26(18) . .
C24 C25 C30 C29 -179.08(17) . .
C25 C26 C27 C28 0.8(3) . .
C26 O6 C34 C35 -177.8(2) . .
C26 C25 C30 C29 -0.4(3) . .
C26 C27 C28 C29 -0.4(3) . .
C26 C27 C28 C31 -177.83(17) . .
C27 C28 C29 O5 -179.91(16) . .
C27 C28 C29 C30 -0.4(3) . .
C27 C28 C31 C4 -110.4(2) . 3_776
C28 C29 C30 C25 0.8(3) . .
C29 O5 C33 C32 175.5(2) . .
C29 C28 C31 C4 72.2(2) . 3_776
C30 C25 C26 O6 -179.84(17) . .
C30 C25 C26 C27 -0.4(3) . .
C31 C4 C5 C1AA 175.40(15) 3_776 .
C31 C28 C29 O5 -2.5(2) . .
C31 C28 C29 C30 177.02(16) . .
C33 O5 C29 C28 179.19(18) . .
C33 O5 C29 C30 -0.3(3) . .
C34 O6 C26 C25 173.30(19) . .
C34 O6 C26 C27 -6.1(3) . .
C20 O4 C17 C16 172.4(4) . .
C20 O4 C17 C18 -6.4(5) . .
C22 O4 C17 C16 -152.6(4) . .
C22 O4 C17 C18 28.6(5) . .
C36 C37 C38 C36 -0.1(9) . 3_776
C36 C37 C38 C39 -171.6(6) . .
C36 C38 C39 C40 -82.3(12) 3_776 .
C37 C38 C39 C40 89.4(12) . .
C38 C36 C37 C38 0.1(9) 3_776 .
